data_7211286
loop_
_publ_author_name
'Saleh, Nidal'
'Zrig, Samia'
'Roisnel, Thierry'
'Guy, Laure'
'Bast, Radovan'
'Saue, Trond'
'Darqui\'e, Beno\^it'
'Crassous, Jeanne'

_publ_section_title
;
 A chiral rhenium complex with predicted high parity violation effects:
 synthesis, stereochemical characterization by VCD spectroscopy and
 quantum chemical calculations.
;
_journal_issue 26
_journal_name_full 'Physical chemistry chemical physics : PCCP'
_journal_page_first 10952
_journal_page_last 10959
_journal_paper_doi 10.1039/c3cp50199j
_journal_volume 15
_journal_year 2013
_chemical_absolute_configuration ad
_chemical_compound_source 'synthesis as described'
_chemical_formula_moiety '2(C4 H9 O3 Re S)'
_chemical_formula_sum 'C4 H9 O3 Re S'
_chemical_formula_weight 323.37
_chemical_name_systematic
;
?
;
_space_group_IT_number 4
_symmetry_cell_setting monoclinic
_symmetry_Int_Tables_number 4
_symmetry_space_group_name_Hall 'P 2yb'
_symmetry_space_group_name_H-M 'P 1 21 1'
_atom_sites_solution_hydrogens geom
_atom_sites_solution_primary direct
_atom_sites_solution_secondary difmap
_cell_angle_alpha 90
_cell_angle_beta 90.043(2)
_cell_angle_gamma 90
_cell_formula_units_Z 4
_cell_length_a 5.7787(2)
_cell_length_b 17.0131(7)
_cell_length_c 7.9775(2)
_cell_measurement_reflns_used 2286
_cell_measurement_temperature 150(2)
_cell_measurement_theta_max 25.65
_cell_measurement_theta_min 3.5
_cell_measurement_wavelength 0.71073
_cell_volume 784.30(5)
_computing_cell_refinement 'Bruker APEX2 (Bruker, 2006)'
_computing_data_collection 'Bruker APEX2 (Bruker, 2006)'
_computing_data_reduction 'Bruker APEX2 (Bruker, 2006)'
_computing_molecular_graphics 'Ortep-3 for Windows (Farrugia, 1997)'
_computing_publication_material
;
WinGX publication routines (Farrugia, 1999),
CRYSCAL (T. Roisnel, local program)
;
_computing_structure_refinement 'SHELXL-97 (Sheldrick, 1997)'
_computing_structure_solution 'SIR97 (Altomare et al., 1999)'
_diffrn_ambient_temperature 150(2)
_diffrn_detector 'CCD plate'
_diffrn_measured_fraction_theta_full 0.988
_diffrn_measured_fraction_theta_max 0.988
_diffrn_measurement_device_type 'APEXII, Bruker-AXS'
_diffrn_measurement_method 'CCD rotation images, thin slices'
_diffrn_radiation_monochromator graphite
_diffrn_radiation_probe x-ray
_diffrn_radiation_type MoK\a
_diffrn_radiation_wavelength 0.71073
_diffrn_reflns_av_R_equivalents 0.0421
_diffrn_reflns_av_unetI/netI 0.0545
_diffrn_reflns_limit_h_max 7
_diffrn_reflns_limit_h_min -7
_diffrn_reflns_limit_k_max 15
_diffrn_reflns_limit_k_min -22
_diffrn_reflns_limit_l_max 9
_diffrn_reflns_limit_l_min -10
_diffrn_reflns_number 6229
_diffrn_reflns_theta_full 27.47
_diffrn_reflns_theta_max 27.47
_diffrn_reflns_theta_min 3.5
_exptl_absorpt_coefficient_mu 15.699
_exptl_absorpt_correction_T_max 0.390
_exptl_absorpt_correction_T_min 0.193
_exptl_absorpt_correction_type multi-scan
_exptl_absorpt_process_details
;
[Sheldrick, G.M. (2002). SADABS Bruker AXS Inc., Madison, Wisconsin, USA]
;
_exptl_crystal_colour yellow
_exptl_crystal_density_diffrn 2.739
_exptl_crystal_density_method 'not measured'
_exptl_crystal_description plate
_exptl_crystal_F_000 592
_exptl_crystal_size_max 0.28
_exptl_crystal_size_mid 0.21
_exptl_crystal_size_min 0.06
_refine_diff_density_max 1.598
_refine_diff_density_min -1.416
_refine_diff_density_rms 0.23
_refine_ls_abs_structure_details 'Flack H D (1983), Acta Cryst. A39, 876-881'
_refine_ls_abs_structure_Flack 0.47(6)
_refine_ls_extinction_coef 0.0063(4)
_refine_ls_extinction_expression Fc^*^=kFc[1+0.001xFc^2^\l^3^/sin(2\q)]^-1/4^
_refine_ls_extinction_method SHELXL
_refine_ls_goodness_of_fit_ref 1.025
_refine_ls_hydrogen_treatment constr
_refine_ls_matrix_type full
_refine_ls_number_parameters 105
_refine_ls_number_reflns 2811
_refine_ls_number_restraints 1
_refine_ls_restrained_S_all 1.025
_refine_ls_R_factor_all 0.0504
_refine_ls_R_factor_gt 0.0355
_refine_ls_shift/su_max 0.013
_refine_ls_shift/su_mean 0.004
_refine_ls_structure_factor_coef Fsqd
_refine_ls_weighting_details 'calc w=1/[\s^2^(Fo^2^)+(0.0409P)^2^+0.5871P] where P=(Fo^2^+2Fc^2^)/3'
_refine_ls_weighting_scheme calc
_refine_ls_wR_factor_gt 0.084
_refine_ls_wR_factor_ref 0.0944
_reflns_number_gt 2090
_reflns_number_total 2811
_reflns_threshold_expression >2sigma(I)
_cod_data_source_file c3cp50199j_3.txt
_cod_data_source_block NM134
_cod_original_sg_symbol_H-M 'P 21'
_cod_database_code 7211286

loop_
_symmetry_equiv_pos_as_xyz
'x, y, z'
'-x, y+1/2, -z'

loop_
_atom_site_label
_atom_site_type_symbol
_atom_site_fract_x
_atom_site_fract_y
_atom_site_fract_z
_atom_site_U_iso_or_equiv
_atom_site_adp_type
_atom_site_occupancy
_atom_site_symmetry_multiplicity
_atom_site_calc_flag
_atom_site_refinement_flags
Re1 Re 0.83850(13) 0.34646(3) 0.49943(9) 0.0361(3) Uani 1 1 d .
O1 O 0.969(2) 0.3779(11) 0.6763(17) 0.061(3) Uani 1 1 d .
O2 O 0.966(2) 0.3848(11) 0.3296(18) 0.061(3) Uani 1 1 d .
C3 C 0.564(3) 0.4319(13) 0.497(2) 0.047(2) Uani 1 1 d .
H3A H 0.4652 0.4232 0.3992 0.071 Uiso 1 1 calc R
H3B H 0.6305 0.4849 0.492 0.071 Uiso 1 1 calc R
H3C H 0.4718 0.4266 0.5996 0.071 Uiso 1 1 calc R
O4 O 0.925(3) 0.2407(15) 0.500(2) 0.061(3) Uani 1 1 d .
C5 C 0.786(2) 0.1695(10) 0.561(2) 0.047(2) Uani 1 1 d .
H5 H 0.7605 0.1702 0.6852 0.057 Uiso 1 1 calc R
C6 C 0.913(3) 0.0937(15) 0.502(2) 0.047(2) Uani 1 1 d .
H6A H 1.0563 0.0872 0.5663 0.071 Uiso 1 1 calc R
H6B H 0.9503 0.0983 0.3825 0.071 Uiso 1 1 calc R
H6C H 0.8129 0.048 0.5197 0.071 Uiso 1 1 calc R
C7 C 0.566(2) 0.1832(11) 0.465(2) 0.047(2) Uani 1 1 d .
H7A H 0.4446 0.1464 0.5033 0.057 Uiso 1 1 calc R
H7B H 0.5928 0.1747 0.344 0.057 Uiso 1 1 calc R
S2 S -0.0215(12) 0.1547(6) 0.9975(9) 0.053(2) Uani 1 1 d .
Re2 Re 0.33908(13) 0.09405(3) 1.00056(10) 0.0374(3) Uani 1 1 d .
O11 O 0.4487(18) 0.0542(10) 1.1806(16) 0.052(3) Uani 1 1 d .
O12 O 0.4504(18) 0.0597(10) 0.8182(16) 0.052(3) Uani 1 1 d .
C13 C 0.097(3) -0.0038(14) 0.998(2) 0.049(2) Uani 1 1 d .
H13A H -0.0024 -0.001 1.0968 0.074 Uiso 1 1 calc R
H13B H 0.1834 -0.0534 0.9987 0.074 Uiso 1 1 calc R
H13C H 0.0019 -0.001 0.8963 0.074 Uiso 1 1 calc R
O14 O 0.425(2) 0.2008(12) 1.0007(19) 0.052(3) Uani 1 1 d .
C15 C 0.284(2) 0.2665(10) 0.940(3) 0.049(2) Uani 1 1 d .
H15 H 0.261 0.2657 0.8161 0.059 Uiso 1 1 calc R
C16 C 0.423(4) 0.3368(15) 1.000(2) 0.049(2) Uani 1 1 d .
H16A H 0.5649 0.3409 0.9335 0.074 Uiso 1 1 calc R
H16B H 0.4618 0.3302 1.1182 0.074 Uiso 1 1 calc R
H16C H 0.3304 0.3847 0.9852 0.074 Uiso 1 1 calc R
C17 C 0.062(3) 0.2566(11) 1.036(2) 0.049(2) Uani 1 1 d .
H17A H -0.0576 0.2933 0.9948 0.059 Uiso 1 1 calc R
H17B H 0.0871 0.266 1.1574 0.059 Uiso 1 1 calc R
S1 S 0.4775(14) 0.2835(6) 0.5028(9) 0.0505(19) Uani 1 1 d .

loop_
_atom_site_aniso_label
_atom_site_aniso_U_11
_atom_site_aniso_U_22
_atom_site_aniso_U_33
_atom_site_aniso_U_23
_atom_site_aniso_U_13
_atom_site_aniso_U_12
Re1 0.0342(5) 0.0183(6) 0.0558(7) 0.0004(6) 0.0011(3) -0.0028(7)
O1 0.055(5) 0.045(8) 0.084(7) -0.003(6) 0.019(4) -0.002(5)
O2 0.055(5) 0.045(8) 0.084(7) -0.003(6) 0.019(4) -0.002(5)
C3 0.041(4) 0.020(6) 0.080(6) 0.003(4) 0.008(3) -0.002(3)
O4 0.055(5) 0.045(8) 0.084(7) -0.003(6) 0.019(4) -0.002(5)
C5 0.041(4) 0.020(6) 0.080(6) 0.003(4) 0.008(3) -0.002(3)
C6 0.041(4) 0.020(6) 0.080(6) 0.003(4) 0.008(3) -0.002(3)
C7 0.041(4) 0.020(6) 0.080(6) 0.003(4) 0.008(3) -0.002(3)
S2 0.018(3) 0.053(6) 0.087(4) -0.006(5) -0.010(2) 0.000(3)
Re2 0.0294(4) 0.0260(7) 0.0569(7) 0.0004(6) -0.0013(3) 0.0035(7)
O11 0.042(5) 0.025(6) 0.088(7) -0.005(5) -0.019(4) 0.008(4)
O12 0.042(5) 0.025(6) 0.088(7) -0.005(5) -0.019(4) 0.008(4)
C13 0.047(5) 0.021(6) 0.081(6) 0.005(4) 0.000(4) 0.002(4)
O14 0.042(5) 0.025(6) 0.088(7) -0.005(5) -0.019(4) 0.008(4)
C15 0.047(5) 0.021(6) 0.081(6) 0.005(4) 0.000(4) 0.002(4)
C16 0.047(5) 0.021(6) 0.081(6) 0.005(4) 0.000(4) 0.002(4)
C17 0.047(5) 0.021(6) 0.081(6) 0.005(4) 0.000(4) 0.002(4)
S1 0.042(4) 0.025(5) 0.084(4) -0.005(4) 0.012(3) -0.007(4)

loop_
_atom_type_symbol
_atom_type_description
_atom_type_scat_dispersion_real
_atom_type_scat_dispersion_imag
_atom_type_scat_source
C C 0.0033 0.0016 'International Tables Vol C Tables 4.2.6.8 and 6.1.1.4'
H H 0 0 'International Tables Vol C Tables 4.2.6.8 and 6.1.1.4'
O O 0.0106 0.006 'International Tables Vol C Tables 4.2.6.8 and 6.1.1.4'
S S 0.1246 0.1234 'International Tables Vol C Tables 4.2.6.8 and 6.1.1.4'
Re Re -1.0185 7.231 'International Tables Vol C Tables 4.2.6.8 and 6.1.1.4'

loop_
_geom_angle_atom_site_label_1
_geom_angle_atom_site_label_2
_geom_angle_atom_site_label_3
_geom_angle
O2 Re1 O1 110.8(7)
O2 Re1 O4 105.1(8)
O1 Re1 O4 100.5(8)
O2 Re1 C3 93.2(8)
O1 Re1 C3 97.0(7)
O4 Re1 C3 148.1(7)
O2 Re1 S1 125.4(5)
O1 Re1 S1 122.2(5)
O4 Re1 S1 78.4(6)
C3 Re1 S1 69.7(5)
Re1 C3 H3A 109.5
Re1 C3 H3B 109.5
H3A C3 H3B 109.5
Re1 C3 H3C 109.5
H3A C3 H3C 109.5
H3B C3 H3C 109.5
C5 O4 Re1 128.4(11)
C7 C5 O4 99.2(14)
C7 C5 C6 112.0(15)
O4 C5 C6 108.0(13)
C7 C5 H5 112.3
O4 C5 H5 112.3
C6 C5 H5 112.3
C5 C6 H6A 109.5
C5 C6 H6B 109.5
H6A C6 H6B 109.5
C5 C6 H6C 109.5
H6A C6 H6C 109.5
H6B C6 H6C 109.5
C5 C7 S1 107.7(12)
C5 C7 H7A 110.2
S1 C7 H7A 110.2
C5 C7 H7B 110.2
S1 C7 H7B 110.2
H7A C7 H7B 108.5
C17 S2 Re2 100.5(6)
O12 Re2 O11 116.3(7)
O12 Re2 O14 103.4(8)
O11 Re2 O14 106.5(7)
O12 Re2 C13 88.4(7)
O11 Re2 C13 86.7(6)
O14 Re2 C13 155.3(6)
O12 Re2 S2 119.0(4)
O11 Re2 S2 121.1(4)
O14 Re2 S2 79.0(5)
C13 Re2 S2 76.3(5)
Re2 C13 H13A 109.5
Re2 C13 H13B 109.5
H13A C13 H13B 109.5
Re2 C13 H13C 109.5
H13A C13 H13C 109.5
H13B C13 H13C 109.5
C15 O14 Re2 126.0(10)
O14 C15 C17 102.8(14)
O14 C15 C16 101.9(14)
C17 C15 C16 112.4(15)
O14 C15 H15 112.9
C17 C15 H15 112.9
C16 C15 H15 112.9
C15 C16 H16A 109.5
C15 C16 H16B 109.5
H16A C16 H16B 109.5
C15 C16 H16C 109.5
H16A C16 H16C 109.5
H16B C16 H16C 109.5
C15 C17 S2 104.3(13)
C15 C17 H17A 110.9
S2 C17 H17A 110.9
C15 C17 H17B 110.9
S2 C17 H17B 110.9
H17A C17 H17B 108.9
C7 S1 Re1 100.2(6)

loop_
_geom_bond_atom_site_label_1
_geom_bond_atom_site_label_2
_geom_bond_distance
Re1 O2 1.676(15)
Re1 O1 1.688(15)
Re1 O4 1.87(2)
Re1 C3 2.15(2)
Re1 S1 2.345(8)
C3 H3A 0.98
C3 H3B 0.98
C3 H3C 0.98
O4 C5 1.53(3)
C5 C7 1.50(2)
C5 C6 1.56(3)
C5 H5 1
C6 H6A 0.98
C6 H6B 0.98
C6 H6C 0.98
C7 S1 1.81(2)
C7 H7A 0.99
C7 H7B 0.99
S2 C17 1.83(2)
S2 Re2 2.325(7)
Re2 O12 1.695(14)
Re2 O11 1.709(13)
Re2 O14 1.88(2)
Re2 C13 2.17(2)
C13 H13A 0.98
C13 H13B 0.98
C13 H13C 0.98
O14 C15 1.46(2)
C15 C17 1.50(2)
C15 C16 1.51(3)
C15 H15 1
C16 H16A 0.98
C16 H16B 0.98
C16 H16C 0.98
C17 H17A 0.99
C17 H17B 0.99

loop_
_geom_torsion_atom_site_label_1
_geom_torsion_atom_site_label_2
_geom_torsion_atom_site_label_3
_geom_torsion_atom_site_label_4
_geom_torsion
O2 Re1 O4 C5 -146.8(15)
O1 Re1 O4 C5 98.1(16)
C3 Re1 O4 C5 -24(2)
S1 Re1 O4 C5 -22.9(15)
Re1 O4 C5 C7 52(2)
Re1 O4 C5 C6 168.6(14)
O4 C5 C7 S1 -51.0(15)
C6 C5 C7 S1 -164.7(12)
C17 S2 Re2 O12 -109.2(9)
C17 S2 Re2 O11 92.9(10)
C17 S2 Re2 O14 -9.9(8)
C17 S2 Re2 C13 170.5(8)
O12 Re2 O14 C15 94.1(16)
O11 Re2 O14 C15 -142.8(15)
C13 Re2 O14 C15 -23(2)
S2 Re2 O14 C15 -23.4(14)
Re2 O14 C15 C17 54(2)
Re2 O14 C15 C16 170.5(15)
O14 C15 C17 S2 -52.5(16)
C16 C15 C17 S2 -161.3(13)
Re2 S2 C17 C15 37.7(13)
C5 C7 S1 Re1 39.1(12)
O2 Re1 S1 C7 90.4(11)
O1 Re1 S1 C7 -105.1(10)
O4 Re1 S1 C7 -10.0(8)
C3 Re1 S1 C7 169.4(8)
